data_1553343
loop_
_publ_author_name
'Deans, Bianca J.'
'Kilah, Nathan L.'
'Jordan, Gregory J.'
'Bissember, Alex C.'
'Smith, Jason A.'

_publ_section_title
;
 Arbutin Derivatives Isolated from Ancient Proteaceae: Potential
 Phytochemical Markers Present in Bellendena, Cenarrhenes, and Persoonia
 Genera.
;
_journal_issue 5
_journal_name_full 'Journal of natural products'
_journal_page_first 1241
_journal_page_last 1251
_journal_paper_doi 10.1021/acs.jnatprod.7b01038
_journal_volume 81
_journal_year 2018
_chemical_absolute_configuration rm
_chemical_formula_moiety 'C17 H22 O9, H2 O'
_chemical_formula_sum 'C17 H24 O10'
_chemical_formula_weight 388.36
_space_group_crystal_system monoclinic
_space_group_IT_number 5
_space_group_name_Hall 'C 2y'
_space_group_name_H-M_alt 'C 1 2 1'
_atom_sites_solution_hydrogens mixed
_atom_sites_solution_primary iterative
_audit_creation_date 2017-08-28
_audit_creation_method
;
Olex2 1.2
(compiled 2017.08.10 svn.r3461 for OlexSys, GUI svn.r5381)
;
_cell_angle_alpha 90
_cell_angle_beta 95.8796(9)
_cell_angle_gamma 90
_cell_formula_units_Z 4
_cell_length_a 14.2391(4)
_cell_length_b 6.4146(2)
_cell_length_c 19.8531(6)
_cell_measurement_reflns_used 9985
_cell_measurement_temperature 100
_cell_measurement_theta_max 72.43
_cell_measurement_theta_min 4.48
_cell_volume 1803.81(9)
_computing_cell_refinement 'SAINT v8.34A (Bruker, 2013)'
_computing_data_collection 'APEX3 v2016.1-0 (Bruker, 2016)'
_computing_data_reduction 'SAINT v8.34A (Bruker, 2013)'
_computing_molecular_graphics 'Olex2 (Dolomanov et al., 2009)'
_computing_publication_material 'enCIFer (Allen, 1997)'
_computing_structure_refinement 'ShelXL (Sheldrick, 2015)'
_computing_structure_solution
;
Superflip (Palatinus & Chapuis, 2007;Palatinus & van der Lee, 2008;
Palatinus et al., 2012)
;
_diffrn_ambient_temperature 100
_diffrn_detector 'CMOS area detector'
_diffrn_detector_area_resol_mean 10.4
_diffrn_detector_type 'Bruker AXS PHOTON-100'
_diffrn_measured_fraction_theta_full 0.984
_diffrn_measured_fraction_theta_max 0.985
_diffrn_measurement_device 'fixed-chi three-circle diffractometer'
_diffrn_measurement_device_type 'Bruker AXS D8 Quest'
_diffrn_measurement_method '\f and \w scans'
_diffrn_radiation_collimation 'focusing mirrors'
_diffrn_radiation_monochromator 'Bruker multilayer X-ray optics (Goebel mirror)'
_diffrn_radiation_probe x-ray
_diffrn_radiation_type CuK\a
_diffrn_radiation_wavelength 1.54178
_diffrn_reflns_av_R_equivalents 0.0668
_diffrn_reflns_av_unetI/netI 0.0346
_diffrn_reflns_Laue_measured_fraction_full 0.984
_diffrn_reflns_Laue_measured_fraction_max 0.985
_diffrn_reflns_limit_h_max 17
_diffrn_reflns_limit_h_min -17
_diffrn_reflns_limit_k_max 7
_diffrn_reflns_limit_k_min -7
_diffrn_reflns_limit_l_max 24
_diffrn_reflns_limit_l_min -24
_diffrn_reflns_number 12624
_diffrn_reflns_point_group_measured_fraction_full 0.957
_diffrn_reflns_point_group_measured_fraction_max 0.949
_diffrn_reflns_theta_full 67.679
_diffrn_reflns_theta_max 72.424
_diffrn_reflns_theta_min 4.478
_diffrn_source 'Incoatec I\mS Cu microsource'
_diffrn_standards_number 0
_exptl_absorpt_coefficient_mu 1.017
_exptl_absorpt_correction_T_max 0.7535
_exptl_absorpt_correction_T_min 0.6260
_exptl_absorpt_correction_type multi-scan
_exptl_absorpt_process_details
;
SADABS-2014/5 (Bruker,2014) was used for absorption correction.
wR2(int) was 0.0688 before and 0.0247 after correction.
The Ratio of minimum to maximum transmission is 0.8308.
The \l/2 correction factor is Not present.
;
_exptl_crystal_colour colourless
_exptl_crystal_colour_primary colourless
_exptl_crystal_density_diffrn 1.430
_exptl_crystal_description plate
_exptl_crystal_F_000 824
_exptl_crystal_size_max 0.22
_exptl_crystal_size_mid 0.22
_exptl_crystal_size_min 0.03
_refine_diff_density_max 0.242
_refine_diff_density_min -0.235
_refine_diff_density_rms 0.053
_refine_ls_abs_structure_details
;
 Classical Flack method preferred over Parsons because s.u. lower.
;
_refine_ls_abs_structure_Flack -0.2(2)
_refine_ls_extinction_method none
_refine_ls_goodness_of_fit_ref 1.040
_refine_ls_hydrogen_treatment mixed
_refine_ls_matrix_type full
_refine_ls_number_parameters 273
_refine_ls_number_reflns 3398
_refine_ls_number_restraints 1
_refine_ls_restrained_S_all 1.040
_refine_ls_R_factor_all 0.0449
_refine_ls_R_factor_gt 0.0446
_refine_ls_shift/su_max 0.000
_refine_ls_shift/su_mean 0.000
_refine_ls_structure_factor_coef Fsqd
_refine_ls_weighting_details 'w=1/[\s^2^(Fo^2^)+(0.0853P)^2^+0.8945P] where P=(Fo^2^+2Fc^2^)/3'
_refine_ls_weighting_scheme calc
_refine_ls_wR_factor_gt 0.1155
_refine_ls_wR_factor_ref 0.1158
_reflns_Friedel_coverage 0.762
_reflns_Friedel_fraction_full 0.923
_reflns_Friedel_fraction_max 0.905
_reflns_number_gt 3363
_reflns_number_total 3398
_reflns_threshold_expression 'I > 2\s(I)'
_cod_data_source_file np7b01038_si_007.cif
_cod_data_source_block Compound9
_cod_database_code 1553343
_shelx_shelxl_version_number 2014/7
_shelx_space_group_comment
;
The symmetry employed for this shelxl refinement is uniquely defined
by the following loop, which should always be used as a source of
symmetry information in preference to the above space-group names.
They are only intended as comments.
;
_olex2_refinement_description
;
1. Fixed Uiso
 At 1.2 times of:
  All C(H) groups, All C(H,H) groups
 At 1.5 times of:
  All C(H,H,H) groups
2.a Ternary CH refined with riding coordinates:
 C3(H3A), C4(H4A), C5(H5A), C2(H2), C1(H1)
2.b Secondary CH2 refined with riding coordinates:
 C6(H6A,H6B), C17(H17A,H17B)
2.c Aromatic/amide H refined with riding coordinates:
 C12(H12), C11(H11), C9(H9A), C8(H8), C16(H16)
2.d Idealised Me refined as rotating group:
 C15(H15A,H15B,H15C)
;
_olex2_submission_special_instructions 'No special instructions were received'

loop_
_space_group_symop_operation_xyz
'x, y, z'
'-x, y, -z'
'x+1/2, y+1/2, z'
'-x+1/2, y+1/2, -z'

loop_
_atom_site_label
_atom_site_type_symbol
_atom_site_fract_x
_atom_site_fract_y
_atom_site_fract_z
_atom_site_U_iso_or_equiv
_atom_site_adp_type
_atom_site_occupancy
_atom_site_site_symmetry_order
_atom_site_calc_flag
_atom_site_refinement_flags_posn
O1 O 0.63492(12) 0.0199(3) 0.31097(8) 0.0169(4) Uani 1 1 d .
O4 O 0.63573(13) -0.1086(3) 0.51058(9) 0.0208(4) Uani 1 1 d .
O8 O 0.79894(13) 0.6664(3) 0.27691(10) 0.0250(5) Uani 1 1 d .
O2 O 0.52960(13) -0.2358(3) 0.27685(9) 0.0188(4) Uani 1 1 d .
O3 O 0.48703(14) -0.2805(3) 0.41500(10) 0.0219(4) Uani 1 1 d .
O6 O 0.70605(14) 0.3834(3) 0.26189(9) 0.0250(5) Uani 1 1 d .
O5 O 0.68055(13) 0.2991(3) 0.47161(9) 0.0211(4) Uani 1 1 d .
O9 O 0.66003(15) 0.3758(3) 0.01488(10) 0.0255(5) Uani 1 1 d .
O7 O 0.35022(14) -0.0223(3) 0.02541(9) 0.0241(4) Uani 1 1 d .
O10 O 0.40729(14) 0.3325(3) 0.39794(11) 0.0252(4) Uani 1 1 d .
C3 C 0.59986(16) -0.0197(4) 0.44752(11) 0.0150(5) Uani 1 1 d .
H3A H 0.5431 0.0658 0.4549 0.018 Uiso 1 1 calc R
C4 C 0.67625(17) 0.1256(4) 0.42704(12) 0.0158(5) Uani 1 1 d .
H4A H 0.7383 0.0513 0.4321 0.019 Uiso 1 1 calc R
C7 C 0.48613(17) -0.1668(4) 0.21478(13) 0.0172(5) Uani 1 1 d .
C13 C 0.74129(17) 0.5631(4) 0.24223(12) 0.0177(5) Uani 1 1 d .
C10 C 0.39751(18) -0.0657(4) 0.08831(12) 0.0191(5) Uani 1 1 d .
C12 C 0.49162(18) 0.0343(5) 0.19085(13) 0.0202(5) Uani 1 1 d .
H12 H 0.5259 0.1374 0.2175 0.024 Uiso 1 1 calc R
C11 C 0.44643(18) 0.0854(4) 0.12713(13) 0.0197(5) Uani 1 1 d .
H11 H 0.4494 0.2240 0.1106 0.024 Uiso 1 1 calc R
C5 C 0.65430(17) 0.1972(4) 0.35368(12) 0.0161(5) Uani 1 1 d .
H5A H 0.5981 0.2915 0.3501 0.019 Uiso 1 1 calc R
C2 C 0.57017(17) -0.1870(4) 0.39483(12) 0.0162(5) Uani 1 1 d .
H2 H 0.6212 -0.2937 0.3938 0.019 Uiso 1 1 calc R
C9 C 0.3926(2) -0.2681(5) 0.11233(14) 0.0244(6) Uani 1 1 d .
H9A H 0.3590 -0.3715 0.0854 0.029 Uiso 1 1 calc R
C6 C 0.73701(18) 0.3097(5) 0.32897(12) 0.0214(6) Uani 1 1 d .
H6A H 0.7564 0.4281 0.3592 0.026 Uiso 1 1 calc R
H6B H 0.7913 0.2139 0.3279 0.026 Uiso 1 1 calc R
C1 C 0.55153(17) -0.0824(4) 0.32605(12) 0.0156(5) Uani 1 1 d .
H1 H 0.4984 0.0196 0.3262 0.019 Uiso 1 1 calc R
C8 C 0.43704(19) -0.3194(4) 0.17587(13) 0.0217(5) Uani 1 1 d .
H8 H 0.4338 -0.4578 0.1925 0.026 Uiso 1 1 calc R
C14 C 0.70154(18) 0.6240(4) 0.17222(13) 0.0182(5) Uani 1 1 d .
C17 C 0.6157(2) 0.5111(5) 0.05997(13) 0.0249(6) Uani 1 1 d .
H17A H 0.5471 0.4818 0.0564 0.030 Uiso 1 1 calc R
H17B H 0.6244 0.6581 0.0466 0.030 Uiso 1 1 calc R
C15 C 0.7188(2) 0.8467(5) 0.15471(14) 0.0242(6) Uani 1 1 d .
H15A H 0.6988 0.9375 0.1903 0.036 Uiso 1 1 calc GR
H15B H 0.6825 0.8809 0.1115 0.036 Uiso 1 1 calc GR
H15C H 0.7862 0.8675 0.1509 0.036 Uiso 1 1 calc GR
C16 C 0.65746(19) 0.4799(5) 0.13183(13) 0.0215(5) Uani 1 1 d .
H16 H 0.6520 0.3445 0.1504 0.026 Uiso 1 1 calc R
H7 H 0.359(4) 0.104(10) 0.012(3) 0.060(15) Uiso 1 1 d .
H10A H 0.381(3) 0.299(8) 0.434(2) 0.042(11) Uiso 1 1 d .
H10B H 0.380(4) 0.265(10) 0.365(3) 0.063(15) Uiso 1 1 d .
H4 H 0.592(3) -0.159(7) 0.5254(19) 0.025(9) Uiso 1 1 d .
H3 H 0.482(3) -0.402(9) 0.402(2) 0.042(12) Uiso 1 1 d .
H9 H 0.720(3) 0.411(6) 0.0170(19) 0.028(9) Uiso 1 1 d .
H5 H 0.739(3) 0.323(8) 0.479(2) 0.041(11) Uiso 1 1 d .

loop_
_atom_site_aniso_label
_atom_site_aniso_U_11
_atom_site_aniso_U_22
_atom_site_aniso_U_33
_atom_site_aniso_U_23
_atom_site_aniso_U_13
_atom_site_aniso_U_12
O1 0.0185(8) 0.0190(10) 0.0127(8) -0.0037(7) -0.0009(6) -0.0011(7)
O4 0.0173(9) 0.0309(11) 0.0135(8) 0.0068(8) -0.0021(7) -0.0003(8)
O8 0.0256(9) 0.0270(11) 0.0214(9) -0.0010(8) -0.0028(7) -0.0073(8)
O2 0.0269(9) 0.0145(9) 0.0137(8) -0.0025(7) -0.0041(6) 0.0001(7)
O3 0.0262(9) 0.0167(10) 0.0236(9) -0.0051(7) 0.0066(7) -0.0063(7)
O6 0.0330(10) 0.0266(11) 0.0135(8) 0.0057(8) -0.0068(7) -0.0103(8)
O5 0.0198(9) 0.0236(10) 0.0195(8) -0.0081(8) 0.0000(7) -0.0057(7)
O9 0.0316(11) 0.0244(11) 0.0193(9) -0.0020(8) -0.0027(7) -0.0035(8)
O7 0.0318(10) 0.0223(11) 0.0164(9) 0.0008(8) -0.0066(7) -0.0012(8)
O10 0.0263(9) 0.0230(10) 0.0262(10) -0.0023(8) 0.0027(8) -0.0059(8)
C3 0.0157(11) 0.0182(12) 0.0105(10) 0.0005(9) -0.0023(8) 0.0024(9)
C4 0.0147(10) 0.0200(12) 0.0119(10) -0.0020(9) -0.0019(8) 0.0006(9)
C7 0.0186(11) 0.0175(12) 0.0151(11) -0.0025(10) -0.0006(9) 0.0012(10)
C13 0.0177(11) 0.0184(12) 0.0170(12) -0.0011(10) 0.0020(9) -0.0009(9)
C10 0.0215(12) 0.0217(14) 0.0133(11) -0.0007(10) -0.0015(9) 0.0016(10)
C12 0.0219(12) 0.0186(13) 0.0187(12) -0.0025(10) -0.0042(9) -0.0032(10)
C11 0.0235(12) 0.0160(13) 0.0189(12) 0.0014(10) -0.0017(9) -0.0013(10)
C5 0.0175(10) 0.0158(12) 0.0140(11) -0.0009(9) -0.0039(8) 0.0000(9)
C2 0.0174(10) 0.0151(12) 0.0159(11) -0.0017(10) 0.0014(8) 0.0004(9)
C9 0.0321(13) 0.0213(14) 0.0184(12) -0.0033(10) -0.0051(10) -0.0056(11)
C6 0.0223(11) 0.0276(14) 0.0128(11) 0.0051(10) -0.0051(9) -0.0050(10)
C1 0.0176(11) 0.0131(12) 0.0155(11) -0.0033(9) -0.0011(9) 0.0000(9)
C8 0.0307(13) 0.0153(13) 0.0181(12) -0.0013(10) -0.0025(10) -0.0036(10)
C14 0.0185(11) 0.0201(13) 0.0163(11) 0.0011(10) 0.0031(9) 0.0005(10)
C17 0.0316(14) 0.0247(15) 0.0174(12) 0.0008(10) -0.0025(10) -0.0004(12)
C15 0.0312(14) 0.0187(14) 0.0225(12) 0.0025(11) 0.0012(10) -0.0028(11)
C16 0.0257(12) 0.0204(13) 0.0180(12) 0.0039(10) 0.0003(9) -0.0006(11)

loop_
_atom_type_symbol
_atom_type_description
_atom_type_scat_dispersion_real
_atom_type_scat_dispersion_imag
_atom_type_scat_source
C C 0.0181 0.0091 'International Tables Vol C Tables 4.2.6.8 and 6.1.1.4'
H H 0.0000 0.0000 'International Tables Vol C Tables 4.2.6.8 and 6.1.1.4'
O O 0.0492 0.0322 'International Tables Vol C Tables 4.2.6.8 and 6.1.1.4'

loop_
_geom_angle_atom_site_label_1
_geom_angle_atom_site_label_2
_geom_angle_atom_site_label_3
_geom_angle
C1 O1 C5 111.04(17)
C3 O4 H4 106(3)
C7 O2 C1 116.2(2)
C2 O3 H3 111(3)
C13 O6 C6 117.8(2)
C4 O5 H5 103(3)
C17 O9 H9 108(3)
C10 O7 H7 113(4)
H10A O10 H10B 108(5)
O4 C3 H3A 108.3
O4 C3 C4 106.22(18)
O4 C3 C2 111.7(2)
C4 C3 H3A 108.3
C4 C3 C2 113.78(19)
C2 C3 H3A 108.3
O5 C4 C3 107.48(19)
O5 C4 H4A 109.3
O5 C4 C5 110.5(2)
C3 C4 H4A 109.3
C3 C4 C5 110.93(18)
C5 C4 H4A 109.3
C12 C7 O2 124.4(2)
C12 C7 C8 120.7(2)
C8 C7 O2 114.9(2)
O8 C13 O6 124.1(2)
O8 C13 C14 123.6(3)
O6 C13 C14 112.3(2)
O7 C10 C9 117.4(2)
C11 C10 O7 122.2(3)
C11 C10 C9 120.3(2)
C7 C12 H12 120.2
C7 C12 C11 119.6(2)
C11 C12 H12 120.2
C10 C11 C12 119.9(2)
C10 C11 H11 120.0
C12 C11 H11 120.0
O1 C5 C4 109.6(2)
O1 C5 H5A 109.5
O1 C5 C6 107.3(2)
C4 C5 H5A 109.5
C6 C5 C4 111.34(19)
C6 C5 H5A 109.5
O3 C2 C3 106.49(19)
O3 C2 H2 110.1
O3 C2 C1 111.45(19)
C3 C2 H2 110.1
C1 C2 C3 108.4(2)
C1 C2 H2 110.1
C10 C9 H9A 120.0
C10 C9 C8 119.9(2)
C8 C9 H9A 120.0
O6 C6 C5 106.46(19)
O6 C6 H6A 110.4
O6 C6 H6B 110.4
C5 C6 H6A 110.4
C5 C6 H6B 110.4
H6A C6 H6B 108.6
O1 C1 C2 108.76(18)
O1 C1 H1 110.4
O2 C1 O1 108.10(19)
O2 C1 C2 108.8(2)
O2 C1 H1 110.4
C2 C1 H1 110.4
C7 C8 C9 119.6(3)
C7 C8 H8 120.2
C9 C8 H8 120.2
C15 C14 C13 114.2(2)
C16 C14 C13 119.0(3)
C16 C14 C15 126.8(2)
O9 C17 H17A 109.5
O9 C17 H17B 109.5
O9 C17 C16 110.8(2)
H17A C17 H17B 108.1
C16 C17 H17A 109.5
C16 C17 H17B 109.5
C14 C15 H15A 109.5
C14 C15 H15B 109.5
C14 C15 H15C 109.5
H15A C15 H15B 109.5
H15A C15 H15C 109.5
H15B C15 H15C 109.5
C14 C16 C17 126.4(3)
C14 C16 H16 116.8
C17 C16 H16 116.8

loop_
_geom_bond_atom_site_label_1
_geom_bond_atom_site_label_2
_geom_bond_distance
O1 C5 1.428(3)
O1 C1 1.415(3)
O4 C3 1.422(3)
O4 H4 0.78(4)
O8 C13 1.213(3)
O2 C7 1.393(3)
O2 C1 1.399(3)
O3 C2 1.421(3)
O3 H3 0.82(5)
O6 C13 1.331(3)
O6 C6 1.439(3)
O5 C4 1.419(3)
O5 H5 0.84(4)
O9 C17 1.438(3)
O9 H9 0.88(4)
O7 C10 1.385(3)
O7 H7 0.87(7)
O10 H10A 0.88(5)
O10 H10B 0.85(6)
C3 H3A 1.0000
C3 C4 1.519(3)
C3 C2 1.528(3)
C4 H4A 1.0000
C4 C5 1.529(3)
C7 C12 1.380(4)
C7 C8 1.390(4)
C13 C14 1.498(3)
C10 C11 1.382(4)
C10 C9 1.387(4)
C12 H12 0.9500
C12 C11 1.398(4)
C11 H11 0.9500
C5 H5A 1.0000
C5 C6 1.505(4)
C2 H2 1.0000
C2 C1 1.520(3)
C9 H9A 0.9500
C9 C8 1.392(4)
C6 H6A 0.9900
C6 H6B 0.9900
C1 H1 1.0000
C8 H8 0.9500
C14 C15 1.496(4)
C14 C16 1.337(4)
C17 H17A 0.9900
C17 H17B 0.9900
C17 C16 1.502(3)
C15 H15A 0.9800
C15 H15B 0.9800
C15 H15C 0.9800
C16 H16 0.9500

loop_
_geom_torsion_atom_site_label_1
_geom_torsion_atom_site_label_2
_geom_torsion_atom_site_label_3
_geom_torsion_atom_site_label_4
_geom_torsion
O1 C5 C6 O6 64.5(3)
O4 C3 C4 O5 -70.4(2)
O4 C3 C4 C5 168.7(2)
O4 C3 C2 O3 71.1(2)
O4 C3 C2 C1 -168.84(19)
O8 C13 C14 C15 -15.0(4)
O8 C13 C14 C16 163.5(3)
O2 C7 C12 C11 178.9(2)
O2 C7 C8 C9 -178.7(2)
O3 C2 C1 O1 175.95(19)
O3 C2 C1 O2 -66.5(2)
O6 C13 C14 C15 164.8(2)
O6 C13 C14 C16 -16.6(3)
O5 C4 C5 O1 -170.50(19)
O5 C4 C5 C6 70.9(3)
O9 C17 C16 C14 119.5(3)
O7 C10 C11 C12 178.9(2)
O7 C10 C9 C8 -178.6(2)
C3 C4 C5 O1 -51.4(3)
C3 C4 C5 C6 -170.0(2)
C3 C2 C1 O1 59.1(2)
C3 C2 C1 O2 176.61(18)
C4 C3 C2 O3 -168.6(2)
C4 C3 C2 C1 -48.6(3)
C4 C5 C6 O6 -175.6(2)
C7 O2 C1 O1 -78.8(2)
C7 O2 C1 C2 163.20(19)
C7 C12 C11 C10 -0.7(4)
C13 O6 C6 C5 146.7(2)
C13 C14 C16 C17 -178.3(2)
C10 C9 C8 C7 -0.1(4)
C12 C7 C8 C9 -0.4(4)
C11 C10 C9 C8 0.1(4)
C5 O1 C1 O2 172.02(19)
C5 O1 C1 C2 -70.0(2)
C2 C3 C4 O5 166.25(19)
C2 C3 C4 C5 45.3(3)
C9 C10 C11 C12 0.3(4)
C6 O6 C13 O8 1.3(4)
C6 O6 C13 C14 -178.6(2)
C1 O1 C5 C4 65.3(2)
C1 O1 C5 C6 -173.6(2)
C1 O2 C7 C12 22.5(3)
C1 O2 C7 C8 -159.2(2)
C8 C7 C12 C11 0.7(4)
C15 C14 C16 C17 0.0(4)
